data_2019149
loop_
_publ_author_name
'Quiroga, Jairo'
'Pantoja, Dayana'
'Cobo, Justo'
'Glidewell, Christopher'

_publ_section_title
;
 (<i>E</i>)-3-<i>tert</i>-Butyl-4-(4-chlorobenzyl)-<i>N</i>-(4-chlorobenzylidene)-1-phenyl-1<i>H</i>-pyrazol-5-amine:
 sheets built from \p-stacked hydrogen-bonded dimers
;
_journal_coeditor_code YF3046
_journal_issue 9
_journal_name_full 'Acta Crystallographica Section C'
_journal_page_first 1039
_journal_page_last 1042
_journal_paper_doi 10.1107/S0108270113020246
_journal_volume 69
_journal_year 2013
_chemical_formula_iupac 'C27 H25 Cl2 N3'
_chemical_formula_moiety 'C27 H25 Cl2 N3'
_chemical_formula_sum 'C27 H25 Cl2 N3'
_chemical_formula_weight 462.40
_chemical_name_systematic
(<i>E</i>)-3-<i>tert</i>-Butyl-4-(4-chlorobenzyl)-<i>N</i>-(4-chlorobenzylidene)-1-phenyl-1<i>H</i>-pyrazol-5-amine
_space_group_IT_number 2
_symmetry_cell_setting triclinic
_symmetry_space_group_name_Hall '-P 1'
_symmetry_space_group_name_H-M 'P -1'
_atom_sites_solution_hydrogens geom
_atom_sites_solution_primary direct
_atom_sites_solution_secondary difmap
_cell_angle_alpha 69.627(13)
_cell_angle_beta 72.298(10)
_cell_angle_gamma 84.381(11)
_cell_formula_units_Z 2
_cell_length_a 8.8820(5)
_cell_length_b 10.1168(17)
_cell_length_c 14.279(3)
_cell_measurement_reflns_used 5272
_cell_measurement_temperature 120(2)
_cell_measurement_theta_max 27.50
_cell_measurement_theta_min 2.92
_cell_volume 1145.8(3)
_computing_cell_refinement 'DIRAX/LSQ (Duisenberg <i>et al.</i>, 2000)'
_computing_data_collection 'COLLECT (Hooft, 1998)'
_computing_data_reduction 'EVALCCD (Duisenberg <i>et al.</i>, 2003)'
_computing_molecular_graphics 'PLATON (Spek, 2009)'
_computing_publication_material 'SHELXL97 (Sheldrick, 2008) and PLATON (Spek, 2009)'
_computing_structure_refinement 'SHELXL97 (Sheldrick, 2008)'
_computing_structure_solution 'SIR2004 (Burla <i>et al.</i>, 2005)'
_diffrn_ambient_temperature 120(2)
_diffrn_detector_area_resol_mean 9.091
_diffrn_measured_fraction_theta_full 0.999
_diffrn_measured_fraction_theta_max 0.999
_diffrn_measurement_device_type 'Bruker--Nonius KappaCCD'
_diffrn_measurement_method '\f & \w scans'
_diffrn_radiation_monochromator graphite
_diffrn_radiation_source 'Bruker--Nonius FR591 rotating anode'
_diffrn_radiation_type 'Mo K\a'
_diffrn_radiation_wavelength 0.71073
_diffrn_reflns_av_R_equivalents 0.0690
_diffrn_reflns_av_sigmaI/netI 0.0648
_diffrn_reflns_limit_h_max 11
_diffrn_reflns_limit_h_min -11
_diffrn_reflns_limit_k_max 13
_diffrn_reflns_limit_k_min -13
_diffrn_reflns_limit_l_max 18
_diffrn_reflns_limit_l_min -18
_diffrn_reflns_number 29852
_diffrn_reflns_theta_full 27.50
_diffrn_reflns_theta_max 27.50
_diffrn_reflns_theta_min 2.92
_diffrn_standards_decay_% 0
_diffrn_standards_interval_count 0
_diffrn_standards_interval_time 0
_diffrn_standards_number 0
_exptl_absorpt_coefficient_mu 0.304
_exptl_absorpt_correction_T_max 0.923
_exptl_absorpt_correction_T_min 0.886
_exptl_absorpt_correction_type multi-scan
_exptl_absorpt_process_details '(SADABS; Sheldrick, 2003)'
_exptl_crystal_colour yellow
_exptl_crystal_density_diffrn 1.340
_exptl_crystal_density_method 'not measured'
_exptl_crystal_description block
_exptl_crystal_F_000 484
_exptl_crystal_size_max 0.41
_exptl_crystal_size_mid 0.32
_exptl_crystal_size_min 0.27
_refine_diff_density_max 0.469
_refine_diff_density_min -0.405
_refine_ls_extinction_method none
_refine_ls_goodness_of_fit_ref 1.060
_refine_ls_hydrogen_treatment constr
_refine_ls_matrix_type full
_refine_ls_number_parameters 292
_refine_ls_number_reflns 5272
_refine_ls_number_restraints 0
_refine_ls_restrained_S_all 1.060
_refine_ls_R_factor_all 0.1252
_refine_ls_R_factor_gt 0.0592
_refine_ls_shift/su_max 0.001
_refine_ls_shift/su_mean 0.000
_refine_ls_structure_factor_coef Fsqd
_refine_ls_weighting_details 'w=1/[\s^2^(Fo^2^)+(0.0773P)^2^+0.9567P] where P=(Fo^2^+2Fc^2^)/3'
_refine_ls_weighting_scheme calc
_refine_ls_wR_factor_gt 0.1363
_refine_ls_wR_factor_ref 0.1747
_reflns_number_gt 3063
_reflns_number_total 5272
_reflns_threshold_expression I>2\s(I)
_cod_data_source_file yf3046.cif
_cod_data_source_block I
_cod_database_code 2019149
_cod_database_fobs_code 2019149

loop_
_symmetry_equiv_pos_as_xyz
'x, y, z'
'-x, -y, -z'

loop_
_atom_site_type_symbol
_atom_site_label
_atom_site_fract_x
_atom_site_fract_y
_atom_site_fract_z
_atom_site_U_iso_or_equiv
_atom_site_adp_type
_atom_site_calc_flag
_atom_site_refinement_flags
_atom_site_occupancy
_atom_site_symmetry_multiplicity
N N1 0.3312(3) 0.0990(2) 0.55902(18) 0.0242(5) Uani d . 1 1
N N2 0.2201(3) 0.0123(3) 0.64175(18) 0.0253(5) Uani d . 1 1
C C3 0.2567(3) 0.0056(3) 0.7275(2) 0.0237(6) Uani d . 1 1
C C4 0.3905(3) 0.0913(3) 0.7018(2) 0.0240(6) Uani d . 1 1
C C5 0.4329(3) 0.1503(3) 0.5945(2) 0.0243(6) Uani d . 1 1
C C11 0.3183(3) 0.1277(3) 0.4564(2) 0.0233(6) Uani d . 1 1
C C12 0.4111(3) 0.2290(3) 0.3688(2) 0.0282(7) Uani d . 1 1
H H12 0.4886 0.2810 0.3753 0.034 Uiso calc R 1 1
C C13 0.3895(4) 0.2534(3) 0.2722(2) 0.0301(7) Uani d . 1 1
H H13 0.4527 0.3227 0.2125 0.036 Uiso calc R 1 1
C C14 0.2778(3) 0.1788(3) 0.2607(2) 0.0294(7) Uani d . 1 1
H H14 0.2634 0.1970 0.1941 0.035 Uiso calc R 1 1
C C15 0.1870(4) 0.0768(3) 0.3481(2) 0.0297(7) Uani d . 1 1
H H51 0.1104 0.0245 0.3411 0.036 Uiso calc R 1 1
C C16 0.2072(3) 0.0510(3) 0.4447(2) 0.0261(7) Uani d . 1 1
H H16 0.1451 -0.0197 0.5039 0.031 Uiso calc R 1 1
C C31 0.1481(3) -0.0852(3) 0.8316(2) 0.0254(6) Uani d . 1 1
C C32 0.2263(4) -0.1243(3) 0.9198(2) 0.0301(7) Uani d . 1 1
H H32A 0.3267 -0.1717 0.9003 0.045 Uiso calc R 1 1
H H32B 0.1561 -0.1877 0.9839 0.045 Uiso calc R 1 1
H H32C 0.2461 -0.0386 0.9315 0.045 Uiso calc R 1 1
C C33 0.1067(4) -0.2215(3) 0.8211(2) 0.0282(7) Uani d . 1 1
H H33A 0.0556 -0.1987 0.7655 0.042 Uiso calc R 1 1
H H33B 0.0346 -0.2786 0.8872 0.042 Uiso calc R 1 1
H H33C 0.2035 -0.2745 0.8038 0.042 Uiso calc R 1 1
C C34 -0.0046(4) -0.0033(4) 0.8606(2) 0.0341(8) Uani d . 1 1
H H34A 0.0213 0.0827 0.8697 0.051 Uiso calc R 1 1
H H34B -0.0767 -0.0624 0.9259 0.051 Uiso calc R 1 1
H H34C -0.0555 0.0221 0.8048 0.051 Uiso calc R 1 1
C C47 0.4830(3) 0.1089(3) 0.7692(2) 0.0243(6) Uani d . 1 1
H H47A 0.5893 0.1456 0.7235 0.029 Uiso calc R 1 1
H H47B 0.4974 0.0142 0.8176 0.029 Uiso calc R 1 1
C C41 0.4148(3) 0.2042(3) 0.8337(2) 0.0254(6) Uani d . 1 1
C C42 0.2926(3) 0.2991(3) 0.8161(2) 0.0264(7) Uani d . 1 1
H H42 0.2476 0.3043 0.7625 0.032 Uiso calc R 1 1
C C43 0.2363(4) 0.3862(3) 0.8762(2) 0.0301(7) Uani d . 1 1
H H43 0.1507 0.4480 0.8656 0.036 Uiso calc R 1 1
C C44 0.3060(3) 0.3817(3) 0.9515(2) 0.0269(7) Uani d . 1 1
Cl Cl44 0.24118(9) 0.49264(8) 1.02640(6) 0.0346(2) Uani d . 1 1
C C45 0.4269(3) 0.2891(3) 0.9710(2) 0.0263(7) Uani d . 1 1
H H45 0.4735 0.2864 1.0234 0.032 Uiso calc R 1 1
C C46 0.4791(3) 0.2003(3) 0.9125(2) 0.0259(6) Uani d . 1 1
H H46 0.5606 0.1350 0.9265 0.031 Uiso calc R 1 1
N N51 0.5643(3) 0.2308(3) 0.52313(19) 0.0264(6) Uani d . 1 1
C C57 0.6082(3) 0.3365(3) 0.5393(2) 0.0248(6) Uani d . 1 1
H H57 0.5476 0.3624 0.5976 0.030 Uiso calc R 1 1
C C51 0.7509(3) 0.4172(3) 0.4683(2) 0.0245(6) Uani d . 1 1
C C52 0.7865(3) 0.5434(3) 0.4763(2) 0.0268(7) Uani d . 1 1
H H52 0.7180 0.5765 0.5288 0.032 Uiso calc R 1 1
C C53 0.9204(3) 0.6217(3) 0.4085(2) 0.0296(7) Uani d . 1 1
H H53 0.9426 0.7090 0.4129 0.035 Uiso calc R 1 1
C C54 1.0212(3) 0.5692(3) 0.3343(2) 0.0295(7) Uani d . 1 1
Cl Cl54 1.19456(9) 0.65966(9) 0.25172(7) 0.0403(2) Uani d . 1 1
C C55 0.9899(4) 0.4437(3) 0.3247(2) 0.0300(7) Uani d . 1 1
H H55 1.0601 0.4100 0.2730 0.036 Uiso calc R 1 1
C C56 0.8542(3) 0.3683(3) 0.3918(2) 0.0283(7) Uani d . 1 1
H H56 0.8311 0.2823 0.3859 0.034 Uiso calc R 1 1

loop_
_atom_site_aniso_label
_atom_site_aniso_U_11
_atom_site_aniso_U_22
_atom_site_aniso_U_33
_atom_site_aniso_U_12
_atom_site_aniso_U_13
_atom_site_aniso_U_23
N1 0.0257(13) 0.0263(13) 0.0199(12) -0.0025(10) -0.0047(10) -0.0080(11)
N2 0.0258(13) 0.0280(13) 0.0194(13) -0.0041(10) -0.0035(10) -0.0063(11)
C3 0.0268(15) 0.0227(15) 0.0229(15) 0.0027(12) -0.0062(12) -0.0106(13)
C4 0.0260(15) 0.0230(15) 0.0253(16) 0.0032(12) -0.0083(12) -0.0111(13)
C5 0.0264(15) 0.0259(15) 0.0234(15) 0.0026(12) -0.0088(12) -0.0109(13)
C11 0.0249(15) 0.0269(15) 0.0174(14) 0.0037(12) -0.0048(12) -0.0085(12)
C12 0.0278(16) 0.0311(17) 0.0259(16) -0.0034(13) -0.0067(13) -0.0096(14)
C13 0.0298(16) 0.0339(17) 0.0239(16) 0.0017(13) -0.0046(13) -0.0096(14)
C14 0.0307(16) 0.0355(17) 0.0216(16) 0.0050(14) -0.0077(13) -0.0103(14)
C15 0.0290(16) 0.0369(18) 0.0273(16) -0.0001(13) -0.0102(13) -0.0138(14)
C16 0.0262(15) 0.0264(16) 0.0241(16) -0.0010(12) -0.0068(13) -0.0065(13)
C31 0.0293(16) 0.0244(15) 0.0215(15) -0.0015(12) -0.0061(12) -0.0073(13)
C32 0.0363(17) 0.0316(17) 0.0217(16) -0.0022(14) -0.0068(13) -0.0089(14)
C33 0.0323(16) 0.0265(16) 0.0232(16) -0.0067(13) -0.0060(13) -0.0050(13)
C34 0.0361(18) 0.0375(18) 0.0266(17) 0.0032(15) -0.0069(14) -0.0109(15)
C47 0.0259(15) 0.0234(15) 0.0246(15) -0.0011(12) -0.0092(12) -0.0072(13)
C41 0.0276(16) 0.0252(15) 0.0231(15) -0.0029(12) -0.0075(12) -0.0066(13)
C42 0.0299(16) 0.0285(16) 0.0243(16) 0.0012(13) -0.0115(13) -0.0102(13)
C43 0.0339(17) 0.0298(17) 0.0307(17) 0.0040(13) -0.0145(14) -0.0118(14)
C44 0.0314(16) 0.0245(15) 0.0237(16) -0.0039(13) -0.0038(13) -0.0093(13)
Cl44 0.0465(5) 0.0299(4) 0.0316(4) 0.0012(3) -0.0122(4) -0.0148(3)
C45 0.0279(16) 0.0308(16) 0.0205(15) -0.0033(13) -0.0074(12) -0.0079(13)
C46 0.0261(15) 0.0281(16) 0.0225(15) 0.0007(12) -0.0077(12) -0.0067(13)
N51 0.0250(13) 0.0274(13) 0.0253(13) -0.0018(10) -0.0065(10) -0.0074(11)
C57 0.0240(15) 0.0267(16) 0.0240(15) 0.0028(12) -0.0078(12) -0.0089(13)
C51 0.0248(15) 0.0271(15) 0.0233(15) -0.0006(12) -0.0102(12) -0.0073(13)
C52 0.0271(15) 0.0278(16) 0.0269(16) 0.0022(12) -0.0098(13) -0.0096(13)
C53 0.0297(17) 0.0258(16) 0.0358(18) -0.0017(13) -0.0137(14) -0.0094(14)
C54 0.0270(16) 0.0285(16) 0.0303(17) -0.0022(13) -0.0108(13) -0.0037(14)
Cl54 0.0322(4) 0.0386(5) 0.0416(5) -0.0092(3) -0.0036(4) -0.0068(4)
C55 0.0309(17) 0.0313(17) 0.0276(17) 0.0019(13) -0.0053(13) -0.0128(14)
C56 0.0294(16) 0.0270(16) 0.0305(17) -0.0017(13) -0.0080(13) -0.0120(14)

loop_
_atom_type_symbol
_atom_type_description
_atom_type_scat_dispersion_real
_atom_type_scat_dispersion_imag
_atom_type_scat_source
C C 0.0033 0.0016 'International Tables Vol C Tables 4.2.6.8 and 6.1.1.4'
H H 0.0000 0.0000 'International Tables Vol C Tables 4.2.6.8 and 6.1.1.4'
Cl Cl 0.1484 0.1585 'International Tables Vol C Tables 4.2.6.8 and 6.1.1.4'
N N 0.0061 0.0033 'International Tables Vol C Tables 4.2.6.8 and 6.1.1.4'

loop_
_geom_angle_atom_site_label_1
_geom_angle_atom_site_label_2
_geom_angle_atom_site_label_3
_geom_angle
N2 N1 C5 110.0(2)
N2 N1 C11 118.2(2)
C5 N1 C11 131.7(2)
C3 N2 N1 106.2(2)
N2 C3 C4 111.1(2)
N2 C3 C31 116.4(2)
C4 C3 C31 132.5(3)
C5 C4 C3 104.7(2)
C5 C4 C47 124.4(3)
C3 C4 C47 130.7(3)
N1 C5 C4 108.0(2)
N1 C5 N51 119.7(2)
C4 C5 N51 131.7(3)
C12 C11 C16 119.3(3)
C12 C11 N1 122.7(3)
C16 C11 N1 118.0(2)
C13 C12 C11 119.5(3)
C13 C12 H12 120.2
C11 C12 H12 120.2
C14 C13 C12 121.3(3)
C14 C13 H13 119.4
C12 C13 H13 119.4
C13 C14 C15 119.0(3)
C13 C14 H14 120.5
C15 C14 H14 120.5
C16 C15 C14 120.5(3)
C16 C15 H51 119.7
C14 C15 H51 119.7
C15 C16 C11 120.5(3)
C15 C16 H16 119.8
C11 C16 H16 119.8
C3 C31 C33 109.3(2)
C3 C31 C32 112.0(2)
C33 C31 C32 108.2(2)
C3 C31 C34 109.0(2)
C33 C31 C34 109.3(2)
C32 C31 C34 108.9(2)
C31 C32 H32A 109.5
C31 C32 H32B 109.5
H32A C32 H32B 109.5
C31 C32 H32C 109.5
H32A C32 H32C 109.5
H32B C32 H32C 109.5
C31 C33 H33A 109.5
C31 C33 H33B 109.5
H33A C33 H33B 109.5
C31 C33 H33C 109.5
H33A C33 H33C 109.5
H33B C33 H33C 109.5
C31 C34 H34A 109.5
C31 C34 H34B 109.5
H34A C34 H34B 109.5
C31 C34 H34C 109.5
H34A C34 H34C 109.5
H34B C34 H34C 109.5
C4 C47 C41 117.6(2)
C4 C47 H47A 107.9
C41 C47 H47A 107.9
C4 C47 H47B 107.9
C41 C47 H47B 107.9
H47A C47 H47B 107.2
C46 C41 C42 118.1(3)
C46 C41 C47 118.9(3)
C42 C41 C47 123.0(3)
C43 C42 C41 120.7(3)
C43 C42 H42 119.6
C41 C42 H42 119.6
C44 C43 C42 119.3(3)
C44 C43 H43 120.3
C42 C43 H43 120.3
C43 C44 C45 121.4(3)
C43 C44 Cl44 120.5(2)
C45 C44 Cl44 118.1(2)
C44 C45 C46 118.7(3)
C44 C45 H45 120.6
C46 C45 H45 120.6
C45 C46 C41 121.7(3)
C45 C46 H46 119.1
C41 C46 H46 119.1
C57 N51 C5 119.7(3)
N51 C57 C51 120.4(3)
N51 C57 H57 119.8
C51 C57 H57 119.8
C52 C51 C56 119.0(3)
C52 C51 C57 120.6(3)
C56 C51 C57 120.4(3)
C53 C52 C51 121.1(3)
C53 C52 H52 119.5
C51 C52 H52 119.5
C54 C53 C52 118.4(3)
C54 C53 H53 120.8
C52 C53 H53 120.8
C55 C54 C53 122.0(3)
C55 C54 Cl54 118.0(2)
C53 C54 Cl54 120.0(2)
C54 C55 C56 118.7(3)
C54 C55 H55 120.6
C56 C55 H55 120.6
C55 C56 C51 120.8(3)
C55 C56 H56 119.6
C51 C56 H56 119.6

loop_
_geom_bond_atom_site_label_1
_geom_bond_atom_site_label_2
_geom_bond_distance
_geom_bond_publ_flag
N1 N2 1.370(3) y
N2 C3 1.337(4) y
C3 C4 1.419(4) y
C4 C5 1.379(4) y
C5 N1 1.377(4) y
N1 C11 1.429(4) ?
C3 C31 1.528(4) ?
C4 C47 1.505(4) ?
C5 N51 1.396(4) ?
C11 C12 1.393(4) ?
C11 C16 1.395(4) ?
C12 C13 1.384(4) ?
C12 H12 0.9500 ?
C13 C14 1.383(4) ?
C13 H13 0.9500 ?
C14 C15 1.387(4) ?
C14 H14 0.9500 ?
C15 C16 1.377(4) ?
C15 H51 0.9500 ?
C16 H16 0.9500 ?
C31 C33 1.528(4) ?
C31 C32 1.535(4) ?
C31 C34 1.541(4) ?
C32 H32A 0.9800 ?
C32 H32B 0.9800 ?
C32 H32C 0.9800 ?
C33 H33A 0.9800 ?
C33 H33B 0.9800 ?
C33 H33C 0.9800 ?
C34 H34A 0.9800 ?
C34 H34B 0.9800 ?
C34 H34C 0.9800 ?
C47 C41 1.520(4) ?
C47 H47A 0.9900 ?
C47 H47B 0.9900 ?
C41 C46 1.396(4) ?
C41 C42 1.399(4) ?
C42 C43 1.394(4) ?
C42 H42 0.9500 ?
C43 C44 1.381(4) ?
C43 H43 0.9500 ?
C44 C45 1.382(4) ?
C44 Cl44 1.752(3) ?
C45 C46 1.387(4) ?
C45 H45 0.9500 ?
C46 H46 0.9500 ?
N51 C57 1.287(4) y
C57 C51 1.465(4) ?
C57 H57 0.9500 ?
C51 C52 1.395(4) ?
C51 C56 1.399(4) ?
C52 C53 1.389(4) ?
C52 H52 0.9500 ?
C53 C54 1.388(4) ?
C53 H53 0.9500 ?
C54 C55 1.387(4) ?
C54 Cl54 1.737(3) ?
C55 C56 1.387(4) ?
C55 H55 0.9500 ?
C56 H56 0.9500 ?

loop_
_geom_hbond_atom_site_label_D
_geom_hbond_atom_site_label_H
_geom_hbond_atom_site_label_A
_geom_hbond_site_symmetry_A
_geom_hbond_distance_DH
_geom_hbond_distance_HA
_geom_hbond_distance_DA
_geom_hbond_angle_DHA
_geom_hbond_publ_flag
C12 H12 N51 . 0.95 2.28 2.927(4) 124 y
C42 H42 Cg1 2_666 0.95 2.99 3.788(3) 143 y

loop_
_geom_torsion_atom_site_label_1
_geom_torsion_atom_site_label_2
_geom_torsion_atom_site_label_3
_geom_torsion_atom_site_label_4
_geom_torsion
_geom_torsion_publ_flag
C5 N1 N2 C3 -2.4(3) ?
C11 N1 N2 C3 -178.6(2) ?
N1 N2 C3 C4 1.5(3) ?
N1 N2 C3 C31 179.6(2) ?
N2 C3 C4 C5 -0.1(3) ?
C31 C3 C4 C5 -177.8(3) ?
N2 C3 C4 C47 -174.3(3) ?
C31 C3 C4 C47 8.0(5) ?
N2 N1 C5 C4 2.3(3) ?
C11 N1 C5 C4 177.9(3) ?
N2 N1 C5 N51 174.2(2) ?
C11 N1 C5 N51 -10.3(5) ?
C3 C4 C5 N1 -1.3(3) ?
C47 C4 C5 N1 173.3(3) ?
C3 C4 C5 N51 -171.8(3) ?
C47 C4 C5 N51 2.8(5) ?
N2 N1 C11 C12 170.9(3) y
C5 N1 C11 C12 -4.4(5) ?
N2 N1 C11 C16 -8.8(4) y
C5 N1 C11 C16 176.0(3) ?
C16 C11 C12 C13 1.1(4) ?
N1 C11 C12 C13 -178.5(3) ?
C11 C12 C13 C14 -0.2(5) ?
C12 C13 C14 C15 -0.6(5) ?
C13 C14 C15 C16 0.4(5) ?
C14 C15 C16 C11 0.5(5) ?
C12 C11 C16 C15 -1.3(4) ?
N1 C11 C16 C15 178.3(3) ?
N2 C3 C31 C32 161.8(3) y
C4 C3 C31 C32 -20.7(4) ?
N2 C3 C31 C33 41.8(3) y
C4 C3 C31 C33 -140.6(3) ?
N2 C3 C31 C34 -77.7(3) y
C4 C3 C31 C34 99.9(4) ?
C5 C4 C47 C41 107.1(3) ?
C3 C4 C47 C41 -79.8(4) y
C4 C47 C41 C46 166.8(3) ?
C4 C47 C41 C42 -14.9(4) y
C46 C41 C42 C43 -0.5(4) ?
C47 C41 C42 C43 -178.8(3) ?
C41 C42 C43 C44 2.3(5) ?
C42 C43 C44 C45 -2.3(5) ?
C42 C43 C44 Cl44 178.5(2) ?
C43 C44 C45 C46 0.5(4) ?
Cl44 C44 C45 C46 179.8(2) ?
C44 C45 C46 C41 1.3(4) ?
C42 C41 C46 C45 -1.3(4) ?
C47 C41 C46 C45 177.1(3) ?
N1 C5 N51 C57 142.2(3) ?
C4 C5 N51 C57 -48.2(5) y
C5 N51 C57 C51 176.5(2) y
N51 C57 C51 C52 170.6(3) y
N51 C57 C51 C56 -9.8(4) ?
C56 C51 C52 C53 1.2(4) ?
C57 C51 C52 C53 -179.2(3) ?
C51 C52 C53 C54 -1.9(4) ?
C52 C53 C54 C55 1.5(4) ?
C52 C53 C54 Cl54 -177.2(2) ?
C53 C54 C55 C56 -0.4(5) ?
Cl54 C54 C55 C56 178.3(2) ?
C54 C55 C56 C51 -0.3(4) ?
C52 C51 C56 C55 -0.1(4) ?
C57 C51 C56 C55 -179.7(3) ?
